data_7104874
loop_
_publ_author_name
'Lavalette, Arnaud'
'Tuna, Floriana'
'Clarkson, Guy'
'Alcock, Nathaniel W.'
'Hannon, Michael J.'

_publ_section_title
;
 Aggregation of metallo-supramolecular architectures by metallo-assembled
 hydrogen bonding sites
;
_journal_coden_ASTM CHCOFS
_journal_issue 21
_journal_name_full
;
 Chemical Communications (Cambridge, United Kingdom)
;
_journal_page_first 2666
_journal_page_last 2667
_journal_paper_doi 10.1039/b308963k
_journal_year 2003
_chemical_formula_sum 'C62 H60 Cu2 F12 N12 O4 P2'
_chemical_formula_weight 1454.24
_space_group_IT_number 2
_symmetry_cell_setting triclinic
_symmetry_space_group_name_Hall '-P 1'
_symmetry_space_group_name_H-M 'P -1'
_atom_sites_solution_hydrogens geom
_atom_sites_solution_primary direct
_atom_sites_solution_secondary difmap
_audit_creation_method SHELXL-97
_cell_angle_alpha 80.887(6)
_cell_angle_beta 75.750(7)
_cell_angle_gamma 77.550(5)
_cell_formula_units_Z 1
_cell_length_a 8.633(2)
_cell_length_b 14.567(4)
_cell_length_c 14.634(4)
_cell_measurement_reflns_used 1853
_cell_measurement_temperature 180(2)
_cell_measurement_theta_max 15
_cell_measurement_theta_min 3
_cell_volume 1730.9(8)
_computing_cell_refinement 'SAINT (Siemens, 1995)'
_computing_data_collection 'SMART (Siemens, 1994)'
_computing_data_reduction 'SAINT (Siemens, 1995)'
_computing_molecular_graphics 'SHELXTL (Sheldrick, 1997)'
_computing_publication_material 'SHELXTL (Sheldrick, 1997)'
_computing_structure_refinement 'SHELXL-97 (Sheldrick, 1997)'
_computing_structure_solution 'SHELXS-97 (Sheldrick, 1990)'
_diffrn_ambient_temperature 180(2)
_diffrn_detector_area_resol_mean 8.192
_diffrn_measured_fraction_theta_full 0.986
_diffrn_measured_fraction_theta_max 0.986
_diffrn_measurement_device_type 'Siemens SMART diffractometer'
_diffrn_measurement_method '\w scans'
_diffrn_radiation_monochromator graphite
_diffrn_radiation_source 'normal-focus sealed tube'
_diffrn_radiation_type MoK\a
_diffrn_radiation_wavelength 0.71073
_diffrn_reflns_av_R_equivalents 0.0882
_diffrn_reflns_av_sigmaI/netI 0.2144
_diffrn_reflns_limit_h_max 8
_diffrn_reflns_limit_h_min -9
_diffrn_reflns_limit_k_max 15
_diffrn_reflns_limit_k_min -15
_diffrn_reflns_limit_l_max 15
_diffrn_reflns_limit_l_min -14
_diffrn_reflns_number 7169
_diffrn_reflns_theta_full 22.50
_diffrn_reflns_theta_max 22.50
_diffrn_reflns_theta_min 2.15
_diffrn_standards_decay_% nil
_exptl_absorpt_coefficient_mu 0.746
_exptl_absorpt_correction_T_max 0.93
_exptl_absorpt_correction_T_min 0.71
_exptl_absorpt_correction_type multi-scan
_exptl_absorpt_process_details 'SADABS (Sheldrick, 1996)'
_exptl_crystal_colour purple
_exptl_crystal_density_diffrn 1.395
_exptl_crystal_density_method 'not measured'
_exptl_crystal_description block
_exptl_crystal_F_000 744
_exptl_crystal_size_max 0.22
_exptl_crystal_size_mid 0.05
_exptl_crystal_size_min 0.04
_refine_diff_density_max 0.504
_refine_diff_density_min -0.413
_refine_diff_density_rms 0.085
_refine_ls_extinction_coef 0.0058(13)
_refine_ls_extinction_expression Fc^*^=kFc[1+0.001xFc^2^\l^3^/sin(2\q)]^-1/4^
_refine_ls_extinction_method SHELXL
_refine_ls_goodness_of_fit_ref 0.936
_refine_ls_hydrogen_treatment mixed
_refine_ls_matrix_type full
_refine_ls_number_parameters 434
_refine_ls_number_reflns 4469
_refine_ls_number_restraints 1
_refine_ls_restrained_S_all 0.944
_refine_ls_R_factor_all 0.1744
_refine_ls_R_factor_gt 0.0712
_refine_ls_shift/su_max 0.000
_refine_ls_shift/su_mean 0.000
_refine_ls_structure_factor_coef Fsqd
_refine_ls_weighting_details 'calc w=1/[\s^2^(Fo^2^)+(0.0715P)^2^+0.0000P] where P=(Fo^2^+2Fc^2^)/3'
_refine_ls_weighting_scheme calc
_refine_ls_wR_factor_gt 0.1424
_refine_ls_wR_factor_ref 0.1801
_reflns_number_gt 2017
_reflns_number_total 4469
_reflns_threshold_expression >2sigma(I)
_cod_data_source_file b308963k.txt
_cod_data_source_block al1
_cod_depositor_comments
;
The following automatic conversions were performed:
'_symmetry_cell_setting' value 'Triclinic' changed to 'triclinic'
according to '/home/saulius/struct/CIF-dictionaries/cif_core.dic'
dictionary named 'cif_core.dic' version 2.4.1 from 2010-06-29.

Automatic conversion script
Id: cif_fix_enum 1527 2010-12-29 10:47:43Z saulius 
;
_cod_original_sg_symbol_H-M P-1
_cod_database_code 7104874

loop_
_symmetry_equiv_pos_as_xyz
'x, y, z'
'-x, -y, -z'

loop_
_atom_site_label
_atom_site_type_symbol
_atom_site_fract_x
_atom_site_fract_y
_atom_site_fract_z
_atom_site_U_iso_or_equiv
_atom_site_adp_type
_atom_site_occupancy
_atom_site_symmetry_multiplicity
_atom_site_calc_flag
_atom_site_refinement_flags
_atom_site_disorder_assembly
_atom_site_disorder_group
Cu1 Cu 1.80358(15) 0.76021(8) -0.76770(7) 0.0397(5) Uani 1 1 d . . .
C2 C 0.8323(14) 0.1906(7) -0.1485(7) 0.059(3) Uani 1 1 d . . .
H2A H 0.9009 0.1781 -0.1011 0.071 Uiso 0.731(16) 1 calc PR A 1
H2B H 0.8191 0.2591 -0.1707 0.071 Uiso 0.731(16) 1 calc PR A 1
H2C H 0.8797 0.2475 -0.1516 0.071 Uiso 0.269(16) 1 d PR A 2
H2D H 0.7152 0.2112 -0.1484 0.071 Uiso 0.269(16) 1 d PR A 2
O1 O 0.6775(13) 0.1702(7) -0.1022(6) 0.077(5) Uani 0.731(16) 1 d P A 1
H1 H 0.6051 0.2141 -0.1181 0.115 Uiso 0.731(16) 1 calc PR A 1
O1A O 0.848(3) 0.1365(16) -0.0696(16) 0.055(11) Uiso 0.269(16) 1 d P A 2
H1A H 0.9252 0.1485 -0.0504 0.082 Uiso 0.269(16) 1 calc PR A 2
C3 C 0.9204(14) 0.1386(7) -0.2295(7) 0.041(3) Uani 1 1 d . A .
N4 N 1.0711(10) 0.1535(5) -0.2672(5) 0.035(2) Uani 1 1 d . . .
C5 C 1.1590(12) 0.1074(6) -0.3407(7) 0.034(2) Uani 1 1 d . A .
C6 C 1.1030(13) 0.0443(6) -0.3801(7) 0.049(3) Uani 1 1 d . . .
H6A H 1.1684 0.0129 -0.4325 0.058 Uiso 1 1 calc R A .
C7 C 0.9444(15) 0.0290(7) -0.3389(8) 0.057(3) Uani 1 1 d . A .
H7A H 0.8994 -0.0129 -0.3641 0.068 Uiso 1 1 calc R . .
C8 C 0.8553(12) 0.0737(7) -0.2630(7) 0.049(3) Uani 1 1 d . . .
H8A H 0.7499 0.0612 -0.2330 0.059 Uiso 1 1 calc R A .
C9 C 1.3227(11) 0.1274(6) -0.3803(6) 0.028(2) Uani 1 1 d . . .
H9A H 1.3921 0.0970 -0.4324 0.033 Uiso 1 1 calc R A .
N10 N 1.3697(8) 0.1873(5) -0.3424(4) 0.0295(19) Uani 1 1 d . . .
C11 C 1.5277(11) 0.2119(6) -0.3810(6) 0.029(2) Uani 1 1 d . . .
C12 C 1.6336(11) 0.1814(6) -0.4630(6) 0.035(2) Uani 1 1 d . A .
H12A H 1.6067 0.1391 -0.4972 0.042 Uiso 1 1 calc R . .
C13 C 1.7790(12) 0.2139(6) -0.4941(6) 0.040(3) Uani 1 1 d . . .
H13A H 1.8512 0.1934 -0.5504 0.048 Uiso 1 1 calc R A .
C14 C 1.8238(11) 0.2764(6) -0.4452(6) 0.030(2) Uani 1 1 d . A .
C15 C 1.7210(12) 0.3050(6) -0.3632(6) 0.034(2) Uani 1 1 d . . .
H15A H 1.7506 0.3459 -0.3286 0.041 Uiso 1 1 calc R A .
C16 C 1.5718(12) 0.2739(6) -0.3303(6) 0.035(2) Uani 1 1 d . A .
H16A H 1.5001 0.2946 -0.2739 0.042 Uiso 1 1 calc R . .
C17 C 1.9791(7) 0.3149(4) -0.4858(4) 0.042(3) Uani 1 1 d . . .
H17A H 2.0667 0.2637 -0.5120 0.051 Uiso 1 1 calc R A .
H17B H 2.0126 0.3376 -0.4347 0.051 Uiso 1 1 calc R . .
C18 C 1.9556(7) 0.3969(4) -0.5648(4) 0.035(2) Uani 1 1 d R A .
C19 C 1.8392(7) 0.4770(4) -0.5425(4) 0.039(2) Uani 1 1 d R . .
H19A H 1.7788 0.4815 -0.4791 0.047 Uiso 1 1 calc R . .
C20 C 1.8111(11) 0.5514(6) -0.6136(6) 0.035(2) Uani 1 1 d . A .
H20A H 1.7344 0.6072 -0.5981 0.042 Uiso 1 1 calc R . .
C21 C 1.8955(11) 0.5433(6) -0.7067(6) 0.030(2) Uani 1 1 d . . .
C22 C 2.0097(13) 0.4647(7) -0.7278(6) 0.050(3) Uani 1 1 d . A .
H22A H 2.0686 0.4596 -0.7914 0.060 Uiso 1 1 calc R . .
C23 C 2.0412(12) 0.3915(6) -0.6572(7) 0.049(3) Uani 1 1 d . . .
H23A H 2.1223 0.3375 -0.6730 0.059 Uiso 1 1 calc R A .
N24 N 1.8565(9) 0.6192(5) -0.7773(5) 0.0339(19) Uani 1 1 d . A .
C25 C 1.8471(12) 0.5997(7) -0.8578(7) 0.049(3) Uani 1 1 d . . .
H25A H 1.8678 0.5360 -0.8713 0.059 Uiso 1 1 calc R A .
C26 C 1.8049(13) 0.6756(8) -0.9266(6) 0.052(3) Uani 1 1 d . A .
N27 N 1.7747(9) 0.7623(6) -0.9011(5) 0.038(2) Uani 1 1 d . . .
C28 C 1.7316(11) 0.8375(7) -0.9634(7) 0.046(3) Uani 1 1 d . A .
C29 C 1.7035(14) 0.9316(7) -0.9299(7) 0.069(3) Uani 1 1 d . . .
H29A H 1.6137 0.9350 -0.8728 0.082 Uiso 1 1 calc R A .
H29B H 1.8025 0.9390 -0.9112 0.082 Uiso 1 1 calc R . .
O30 O 1.6664(12) 1.0037(5) -0.9955(5) 0.122(3) Uani 1 1 d . A .
H30 H 1.7074 1.0496 -0.9908 0.183 Uiso 1 1 calc R . .
C31 C 1.7217(15) 0.8238(9) -1.0533(7) 0.079(4) Uani 1 1 d . . .
H31A H 1.6907 0.8769 -1.0961 0.095 Uiso 1 1 calc R A .
C32 C 1.7545(12) 0.7384(7) -1.0802(6) 0.109(6) Uani 1 1 d . A .
H32D H 1.7512 0.7296 -1.1426 0.131 Uiso 1 1 calc R . .
C33 C 1.7941(12) 0.6611(7) -1.0157(6) 0.085(4) Uani 1 1 d R . .
H33A H 1.8131 0.5980 -1.0327 0.102 Uiso 1 1 d R . .
P1 P 1.5915(3) -0.13108(18) -0.32251(18) 0.0451(8) Uani 1 1 d . . .
F1 F 1.6401(7) -0.2033(4) -0.4023(4) 0.0643(17) Uani 1 1 d . . .
F2 F 1.5478(8) -0.0602(4) -0.2462(4) 0.086(2) Uani 1 1 d . . .
F3 F 1.7735(7) -0.1583(4) -0.3069(4) 0.0693(18) Uani 1 1 d . . .
F4 F 1.6417(7) -0.0487(3) -0.4030(3) 0.0624(17) Uani 1 1 d . . .
F5 F 1.4096(6) -0.1049(4) -0.3397(3) 0.0653(17) Uani 1 1 d . . .
F6 F 1.5430(8) -0.2148(4) -0.2449(4) 0.082(2) Uani 1 1 d . . .
N100 N 1.517(2) 0.4871(12) -0.2175(11) 0.150(7) Uani 1 1 d . . .
C101 C 1.487(2) 0.5444(15) -0.2782(15) 0.114(6) Uani 1 1 d . . .
C102 C 1.459(2) 0.6081(11) -0.3577(11) 0.132(6) Uani 1 1 d . . .
H10A H 1.5534 0.6391 -0.3839 0.197 Uiso 1 1 calc R . .
H10B H 1.3622 0.6560 -0.3387 0.197 Uiso 1 1 calc R . .
H10C H 1.4428 0.5738 -0.4059 0.197 Uiso 1 1 calc R . .
N200 N 0.820(3) 0.4242(14) -0.0001(13) 0.085(7) Uiso 0.475(10) 1 d P B 1
C201 C 0.710(3) 0.3932(13) 0.0071(12) 0.040(6) Uiso 0.475(10) 1 d P B 1
C202 C 0.568(3) 0.3623(14) 0.0229(14) 0.064(7) Uiso 0.475(10) 1 d P B 1
H20B H 0.5817 0.3105 -0.0155 0.096 Uiso 0.475(10) 1 calc PR B 1
H20C H 0.4839 0.4143 0.0054 0.096 Uiso 0.475(10) 1 calc PR B 1
H20D H 0.5355 0.3395 0.0902 0.096 Uiso 0.475(10) 1 calc PR B 1
N300 N 0.900(4) 0.167(3) 0.158(2) 0.009(11) Uiso 0.182(13) 1 d P C 2
C301 C 0.827(7) 0.214(4) 0.139(4) 0.048(18) Uiso 0.182(13) 1 d P C 2
C302 C 0.780(5) 0.268(3) 0.067(3) 0.023(14) Uiso 0.182(13) 1 d P C 2
H30A H 0.6855 0.3156 0.0905 0.034 Uiso 0.182(13) 1 calc PR C 2
H30B H 0.7501 0.2290 0.0276 0.034 Uiso 0.182(13) 1 calc PR C 2
H30C H 0.8687 0.2989 0.0298 0.034 Uiso 0.182(13) 1 calc PR C 2
N400 N 0.907(4) 0.101(2) 0.098(2) 0.123(15) Uiso 0.428(13) 1 d P D 3
C401 C 0.866(4) 0.132(3) 0.135(3) 0.069(11) Uiso 0.428(13) 1 d P D 3
C402 C 0.883(3) 0.2177(16) 0.2059(17) 0.057(8) Uiso 0.428(13) 1 d P D 3
H40A H 0.7773 0.2384 0.2471 0.086 Uiso 0.428(13) 1 calc PR D 3
H40B H 0.9197 0.2723 0.1644 0.086 Uiso 0.428(13) 1 calc PR D 3
H40C H 0.9627 0.1892 0.2449 0.086 Uiso 0.428(13) 1 calc PR D 3

loop_
_atom_site_aniso_label
_atom_site_aniso_U_11
_atom_site_aniso_U_22
_atom_site_aniso_U_33
_atom_site_aniso_U_23
_atom_site_aniso_U_13
_atom_site_aniso_U_12
Cu1 0.0432(9) 0.0400(8) 0.0361(8) 0.0028(5) -0.0101(6) -0.0118(6)
C2 0.047(9) 0.064(8) 0.057(8) 0.013(7) -0.005(7) -0.014(6)
O1 0.055(9) 0.080(8) 0.074(8) -0.002(6) 0.019(6) -0.011(6)
C3 0.047(8) 0.038(6) 0.036(6) 0.011(5) -0.011(6) -0.012(6)
N4 0.030(6) 0.034(5) 0.035(5) 0.011(4) -0.006(4) -0.008(4)
C5 0.040(7) 0.020(5) 0.046(7) 0.013(5) -0.021(6) -0.012(5)
C6 0.047(8) 0.044(7) 0.060(7) 0.006(5) -0.021(6) -0.018(6)
C7 0.055(9) 0.053(7) 0.073(9) 0.022(6) -0.040(7) -0.024(7)
C8 0.023(7) 0.051(7) 0.064(8) 0.017(6) -0.004(6) -0.012(6)
C9 0.027(6) 0.026(5) 0.030(5) 0.007(4) -0.015(5) -0.002(5)
N10 0.028(5) 0.034(5) 0.030(4) 0.009(4) -0.017(4) -0.012(4)
C11 0.019(6) 0.030(6) 0.039(6) 0.008(5) -0.018(5) -0.002(5)
C12 0.036(7) 0.027(5) 0.045(6) -0.008(5) -0.009(5) -0.012(5)
C13 0.041(7) 0.037(6) 0.038(6) 0.010(5) -0.006(5) -0.016(5)
C14 0.024(6) 0.025(5) 0.043(6) 0.010(5) -0.015(5) -0.006(5)
C15 0.033(7) 0.027(6) 0.048(6) -0.003(5) -0.017(6) -0.010(5)
C16 0.039(7) 0.041(6) 0.025(5) -0.004(5) -0.014(5) -0.001(5)
C17 0.026(6) 0.035(6) 0.064(7) 0.017(5) -0.016(5) -0.010(5)
C18 0.017(6) 0.037(6) 0.056(7) -0.001(5) -0.014(5) -0.011(5)
C19 0.039(7) 0.039(6) 0.038(6) -0.001(5) -0.004(5) -0.011(5)
C20 0.041(7) 0.027(5) 0.039(6) 0.000(5) -0.010(5) -0.015(5)
C21 0.031(6) 0.025(6) 0.036(6) 0.000(5) -0.006(5) -0.009(5)
C22 0.047(8) 0.054(7) 0.039(6) 0.007(6) -0.008(6) 0.001(6)
C23 0.038(7) 0.040(6) 0.063(7) -0.006(6) -0.008(6) 0.002(5)
N24 0.042(5) 0.030(5) 0.027(5) 0.003(4) -0.004(4) -0.010(4)
C25 0.068(9) 0.043(7) 0.032(6) -0.010(5) -0.010(6) 0.002(6)
C26 0.074(9) 0.052(8) 0.033(7) -0.003(6) -0.021(6) -0.006(6)
N27 0.034(5) 0.041(5) 0.036(5) 0.004(4) -0.009(4) -0.002(4)
C28 0.033(7) 0.059(8) 0.038(7) 0.008(6) -0.006(5) -0.005(6)
C29 0.072(9) 0.055(8) 0.072(8) 0.022(7) -0.026(7) -0.005(7)
O30 0.173(10) 0.067(6) 0.106(7) 0.047(5) -0.037(7) -0.014(6)
C31 0.104(11) 0.092(10) 0.037(7) 0.012(7) -0.037(7) 0.001(8)
C32 0.177(16) 0.094(11) 0.049(8) -0.012(8) -0.055(9) 0.028(11)
C33 0.119(12) 0.077(9) 0.066(8) -0.018(7) -0.050(8) 0.009(8)
P1 0.042(2) 0.0447(18) 0.0508(18) 0.0011(15) -0.0211(15) -0.0058(15)
F1 0.061(4) 0.059(4) 0.075(4) -0.020(3) -0.024(3) 0.004(3)
F2 0.109(6) 0.089(5) 0.074(4) -0.038(4) -0.043(4) -0.001(4)
F3 0.043(4) 0.065(4) 0.111(5) 0.006(3) -0.045(4) -0.013(3)
F4 0.062(4) 0.059(4) 0.064(4) 0.022(3) -0.022(3) -0.018(3)
F5 0.039(4) 0.084(4) 0.073(4) -0.002(3) -0.023(3) -0.003(3)
F6 0.094(5) 0.088(5) 0.070(4) 0.036(3) -0.036(4) -0.045(4)
N100 0.165(16) 0.152(17) 0.131(14) -0.050(10) -0.028(12) -0.006(13)
C101 0.079(13) 0.127(19) 0.15(2) -0.046(13) -0.013(14) -0.047(14)
C102 0.147(17) 0.103(13) 0.168(16) -0.012(11) -0.057(14) -0.048(12)

loop_
_atom_type_symbol
_atom_type_description
_atom_type_scat_dispersion_real
_atom_type_scat_dispersion_imag
_atom_type_scat_source
C C 0.0033 0.0016 'International Tables Vol C Tables 4.2.6.8 and 6.1.1.4'
H H 0.0000 0.0000 'International Tables Vol C Tables 4.2.6.8 and 6.1.1.4'
N N 0.0061 0.0033 'International Tables Vol C Tables 4.2.6.8 and 6.1.1.4'
O O 0.0106 0.0060 'International Tables Vol C Tables 4.2.6.8 and 6.1.1.4'
F F 0.0171 0.0103 'International Tables Vol C Tables 4.2.6.8 and 6.1.1.4'
P P 0.1023 0.0942 'International Tables Vol C Tables 4.2.6.8 and 6.1.1.4'
Cu Cu 0.3201 1.2651 'International Tables Vol C Tables 4.2.6.8 and 6.1.1.4'

loop_
_geom_angle_atom_site_label_1
_geom_angle_atom_site_label_2
_geom_angle_atom_site_label_3
_geom_angle
_geom_angle_site_symmetry_1
_geom_angle_site_symmetry_3
_geom_angle_publ_flag
N4 Cu1 N27 123.1(3) 2_864 . ?
N4 Cu1 N24 131.1(3) 2_864 . ?
N27 Cu1 N24 81.1(3) . . ?
N4 Cu1 N10 82.1(3) 2_864 2_864 ?
N27 Cu1 N10 125.9(3) . 2_864 ?
N24 Cu1 N10 119.9(3) . 2_864 ?
O1A C2 O1 72.6(12) . . ?
O1A C2 C3 109.2(13) . . ?
O1 C2 C3 116.8(9) . . ?
N4 C3 C8 121.4(9) . . ?
N4 C3 C2 115.7(9) . . ?
C8 C3 C2 122.9(10) . . ?
C3 N4 C5 118.7(8) . . ?
C3 N4 Cu1 129.9(7) . 2_864 ?
C5 N4 Cu1 111.4(6) . 2_864 ?
N4 C5 C6 123.8(9) . . ?
N4 C5 C9 116.5(8) . . ?
C6 C5 C9 119.7(10) . . ?
C5 C6 C7 116.6(10) . . ?
C8 C7 C6 120.1(10) . . ?
C7 C8 C3 119.2(9) . . ?
N10 C9 C5 117.9(8) . . ?
C9 N10 C11 119.9(8) . . ?
C9 N10 Cu1 112.2(6) . 2_864 ?
C11 N10 Cu1 127.8(6) . 2_864 ?
C12 C11 C16 119.5(8) . . ?
C12 C11 N10 125.0(8) . . ?
C16 C11 N10 115.4(8) . . ?
C13 C12 C11 118.8(8) . . ?
C12 C13 C14 122.3(9) . . ?
C15 C14 C13 118.9(8) . . ?
C15 C14 C17 120.9(8) . . ?
C13 C14 C17 120.1(8) . . ?
C14 C15 C16 120.1(8) . . ?
C15 C16 C11 120.3(8) . . ?
C14 C17 C18 111.1(3) . . ?
C23 C18 C19 119.1(4) . . ?
C23 C18 C17 122.1(4) . . ?
C19 C18 C17 118.7 . . ?
C18 C19 C20 120.0(5) . . ?
C21 C20 C19 119.9(8) . . ?
C22 C21 C20 119.7(8) . . ?
C22 C21 N24 122.7(8) . . ?
C20 C21 N24 117.6(8) . . ?
C21 C22 C23 120.8(9) . . ?
C18 C23 C22 120.5(9) . . ?
C25 N24 C21 119.0(7) . . ?
C25 N24 Cu1 112.2(6) . . ?
C21 N24 Cu1 128.8(6) . . ?
N24 C25 C26 118.6(9) . . ?
N27 C26 C33 120.8(9) . . ?
N27 C26 C25 116.7(8) . . ?
C33 C26 C25 122.5(10) . . ?
C26 N27 C28 119.3(8) . . ?
C26 N27 Cu1 111.5(6) . . ?
C28 N27 Cu1 129.2(7) . . ?
N27 C28 C31 120.3(10) . . ?
N27 C28 C29 115.8(9) . . ?
C31 C28 C29 123.9(10) . . ?
O30 C29 C28 113.3(9) . . ?
C32 C31 C28 121.0(10) . . ?
C31 C32 C33 118.9(6) . . ?
C26 C33 C32 119.7(6) . . ?
F2 P1 F6 91.8(3) . . ?
F2 P1 F4 89.8(3) . . ?
F6 P1 F4 178.4(3) . . ?
F2 P1 F3 89.7(3) . . ?
F6 P1 F3 89.8(3) . . ?
F4 P1 F3 90.2(3) . . ?
F2 P1 F5 91.3(3) . . ?
F6 P1 F5 90.2(3) . . ?
F4 P1 F5 89.7(3) . . ?
F3 P1 F5 179.0(4) . . ?
F2 P1 F1 178.8(4) . . ?
F6 P1 F1 89.1(3) . . ?
F4 P1 F1 89.3(3) . . ?
F3 P1 F1 89.5(3) . . ?
F5 P1 F1 89.5(3) . . ?
N100 C101 C102 175(2) . . ?
N200 C201 C202 174(2) . . ?
N300 C301 C302 147(7) . . ?
N400 C401 C402 147(6) . . ?

loop_
_geom_bond_atom_site_label_1
_geom_bond_atom_site_label_2
_geom_bond_distance
_geom_bond_site_symmetry_2
_geom_bond_publ_flag
Cu1 N4 2.018(7) 2_864 ?
Cu1 N27 2.022(7) . ?
Cu1 N24 2.025(7) . ?
Cu1 N10 2.032(7) 2_864 ?
C2 O1A 1.31(2) . ?
C2 O1 1.412(12) . ?
C2 C3 1.466(12) . ?
C3 N4 1.332(11) . ?
C3 C8 1.401(12) . ?
N4 C5 1.338(10) . ?
N4 Cu1 2.018(7) 2_864 ?
C5 C6 1.381(11) . ?
C5 C9 1.462(11) . ?
C6 C7 1.404(13) . ?
C7 C8 1.358(12) . ?
C9 N10 1.285(9) . ?
N10 C11 1.440(10) . ?
N10 Cu1 2.032(7) 2_864 ?
C11 C12 1.388(10) . ?
C11 C16 1.419(11) . ?
C12 C13 1.384(11) . ?
C13 C14 1.409(11) . ?
C14 C15 1.369(11) . ?
C14 C17 1.514(9) . ?
C15 C16 1.404(11) . ?
C17 C18 1.5409 . ?
C18 C23 1.379(10) . ?
C18 C19 1.3901 . ?
C19 C20 1.404(9) . ?
C20 C21 1.388(10) . ?
C21 C22 1.362(12) . ?
C21 N24 1.432(10) . ?
C22 C23 1.393(11) . ?
N24 C25 1.281(10) . ?
C25 C26 1.421(12) . ?
C26 N27 1.328(10) . ?
C26 C33 1.381(11) . ?
N27 C28 1.358(10) . ?
C28 C31 1.388(13) . ?
C28 C29 1.480(13) . ?
C29 O30 1.347(10) . ?
C31 C32 1.316(13) . ?
C32 C33 1.3889 . ?
P1 F2 1.564(6) . ?
P1 F6 1.580(5) . ?
P1 F4 1.594(5) . ?
P1 F3 1.599(6) . ?
P1 F5 1.607(6) . ?
P1 F1 1.614(5) . ?
N100 C101 1.155(19) . ?
C101 C102 1.41(2) . ?
N200 C201 1.11(2) . ?
C201 C202 1.35(2) . ?
N300 C301 0.89(6) . ?
C301 C302 1.30(7) . ?
N400 C401 0.72(5) . ?
C401 C402 1.80(6) . ?

loop_
_geom_hbond_atom_site_label_D
_geom_hbond_atom_site_label_H
_geom_hbond_atom_site_label_A
_geom_hbond_distance_DH
_geom_hbond_distance_HA
_geom_hbond_distance_DA
_geom_hbond_angle_DHA
_geom_hbond_site_symmetry_A
C9 H9A F4 0.95 2.74 3.323(10) 120.1 .
O1A H1A N400 0.84 2.15 2.58(4) 111.2 .
O30 H30 O1 0.84 2.22 2.676(11) 114.3 1_664
O30 H30 O1A 0.84 1.98 2.68(2) 140.3 1_664
C7 H7A F3 0.95 2.52 3.291(11) 138.2 1_455
C7 H7A F4 0.95 2.60 3.436(12) 146.9 1_455
C32 H32D F6 0.95 2.54 3.274(11) 134.4 1_564
C31 H31A F2 0.95 2.72 3.544(12) 145.6 1_564
C25 H25A N200 0.95 2.83 3.62(2) 141.1 1_654
C33 H33A N200 0.96 2.49 3.39(2) 154.8 1_654
C9 H9A F1 0.95 2.70 3.160(9) 110.5 2_854
C6 H6A F4 0.95 2.60 3.390(11) 140.2 2_854
C12 H12A F5 0.95 2.56 3.383(11) 145.6 2_854
C29 H29A F2 0.99 2.65 3.446(13) 137.8 2_864
